data_7135238
loop_
_publ_author_name
'Ghosh, Abhipsa'
'Panda, Asutosh'
'Mahulkar, Pranav Shridhar'
'Ravikumar, Ponneri C.'

_publ_section_title
;
 Cobalt(III)-catalysed annulation of indoles with phenylethynyl ether for
 the synthesis of the ABC ring system of ergot alkaloids.
;
_journal_name_full 'Chemical communications (Cambridge, England)'
_journal_paper_doi 10.1039/d5cc05860k
_journal_year 2025
_chemical_formula_moiety 'C22 H20 N O2'
_chemical_formula_sum 'C22 H20 N O2'
_chemical_formula_weight 330.39
_space_group_crystal_system monoclinic
_space_group_IT_number 14
_space_group_name_Hall '-P 2ybc'
_space_group_name_H-M_alt 'P 1 21/c 1'
_atom_sites_solution_hydrogens geom
_atom_sites_solution_primary dual
_audit_creation_date 2025-06-30
_audit_creation_method
;
Olex2 1.5
(compiled 2024.02.16 svn.r378c4104 for OlexSys, GUI svn.r6928)
;
_audit_update_record
;
2025-08-06 deposited with the CCDC.	2025-11-13 downloaded from the CCDC.
;
_cell_angle_alpha 90
_cell_angle_beta 110.298(2)
_cell_angle_gamma 90
_cell_formula_units_Z 4
_cell_length_a 8.7902(2)
_cell_length_b 31.2988(5)
_cell_length_c 7.03520(10)
_cell_measurement_reflns_used 8220
_cell_measurement_temperature 293(2)
_cell_measurement_theta_max 77.4750
_cell_measurement_theta_min 5.3560
_cell_volume 1815.35(6)
_computing_cell_refinement 'CrysAlisPro 1.171.42.89a (Rigaku OD, 2023)'
_computing_data_collection 'CrysAlisPro 1.171.42.89a (Rigaku OD, 2023)'
_computing_data_reduction 'CrysAlisPro 1.171.42.89a (Rigaku OD, 2023)'
_computing_molecular_graphics 'Olex2 1.5 (Dolomanov et al., 2009)'
_computing_publication_material 'Olex2 1.5 (Dolomanov et al., 2009)'
_computing_structure_refinement 'SHELXL 2016/6 (Sheldrick, 2015)'
_computing_structure_solution 'SHELXT 2014/5 (Sheldrick, 2014)'
_diffrn_ambient_temperature 293(2)
_diffrn_detector 'Hybrid Pixel Array Detector'
_diffrn_detector_area_resol_mean 5.8140
_diffrn_detector_type 'Pilatus 200K'
_diffrn_measured_fraction_theta_full 0.998
_diffrn_measured_fraction_theta_max 0.976
_diffrn_measurement_details
;
List of Runs (angles in degrees, time in seconds):

  # Type    Start    End  Width  t~exp~   \w     \q     \k     \f   Frames
#--------------------------------------------------------------------------
  1  \w    -97.00 -14.00   0.50    3.24    --  -38.50 140.00-104.00  166
  2  \w    -91.00  -9.00   0.50    3.24    --  -38.50 130.00  81.00  164
  3  \w     31.00 103.00   0.50    3.24    --   49.56-130.00   9.00  144
  4  \w     45.00 116.00   0.50    7.16    --  107.46-130.00   9.00  142
  5  \w     45.00 123.00   0.50    7.16    --  107.46-140.00-164.00  156
  6  \w     95.00 170.00   0.50    7.16    --  107.46 130.00  81.00  150
  7  \w     88.00 170.00   0.50    7.16    --  107.46 140.00-104.00  164
  8  \w    -43.00  31.00   0.50    3.24    --  -38.50  19.00-120.00  148
  9  \w    -98.00 -28.00   0.50    3.24    --  -38.50 -57.00  60.00  140
 10  \w     48.00  73.00   0.50    3.24    --   49.56-140.00-164.00   50
 11  \w    -16.00  36.00   0.50    3.24    --   49.56 -37.00 -90.00  104
 12  \w     39.00 107.00   0.50    7.16    --  107.46 -94.00  30.00  136
 13  \w    104.00 129.00   0.50    7.16    --  107.46  30.00   0.00   50
 14  \w     42.00 115.00   0.50    7.16    --  107.46 -15.00   0.00  146
 15  \w     50.00 110.00   0.50    7.16    --  107.46 -30.00   0.00  120
 16  \w    135.00 161.00   0.50    7.16    --  107.46  30.00   0.00   52
 17  \w     46.00  71.00   0.50    7.16    --  107.46-125.00  60.00   50
 18  \w     86.00 112.00   0.50    7.16    --  107.46-125.00  60.00   52
 19  \w     54.00 119.00   0.50    7.16    --  107.46 -61.00 150.00  130
 20  \w    125.00 151.00   0.50    7.16    --  107.46  77.00   0.00   52
 21  \w     58.00 107.00   0.50    7.16    --  107.46 -94.00 -60.00   98
 22  \w     48.00 110.00   0.50    7.16    --  107.46 -30.00 -60.00  124
;
_diffrn_measurement_device 'four-circle diffractometer'
_diffrn_measurement_device_type 'SuperNova, Dual, Cu at home/near, Pilatus 200K'
_diffrn_measurement_method '\w scans'
_diffrn_orient_matrix_type 'CrysAlisPro convention (1999,Acta A55,543-557)'
_diffrn_orient_matrix_UB_11 -0.1391560000
_diffrn_orient_matrix_UB_12 -0.0323443000
_diffrn_orient_matrix_UB_13 -0.0859181000
_diffrn_orient_matrix_UB_21 0.1199145000
_diffrn_orient_matrix_UB_22 -0.0370542000
_diffrn_orient_matrix_UB_23 0.0840466000
_diffrn_orient_matrix_UB_31 -0.0344151000
_diffrn_orient_matrix_UB_32 0.0016867000
_diffrn_orient_matrix_UB_33 0.2001828000
_diffrn_radiation_monochromator mirror
_diffrn_radiation_probe x-ray
_diffrn_radiation_type 'Cu K\a'
_diffrn_radiation_wavelength 1.54184
_diffrn_reflns_av_R_equivalents 0.0465
_diffrn_reflns_av_unetI/netI 0.0364
_diffrn_reflns_Laue_measured_fraction_full 0.998
_diffrn_reflns_Laue_measured_fraction_max 0.976
_diffrn_reflns_limit_h_max 11
_diffrn_reflns_limit_h_min -11
_diffrn_reflns_limit_k_max 38
_diffrn_reflns_limit_k_min -39
_diffrn_reflns_limit_l_max 8
_diffrn_reflns_limit_l_min -5
_diffrn_reflns_number 14614
_diffrn_reflns_point_group_measured_fraction_full 0.998
_diffrn_reflns_point_group_measured_fraction_max 0.976
_diffrn_reflns_theta_full 67.684
_diffrn_reflns_theta_max 78.183
_diffrn_reflns_theta_min 5.366
_diffrn_source 'micro-focus sealed X-ray tube'
_diffrn_source_type 'SuperNova (Cu) X-ray Source'
_exptl_absorpt_coefficient_mu 0.611
_exptl_absorpt_correction_T_max 1.00000
_exptl_absorpt_correction_T_min 0.76570
_exptl_absorpt_correction_type multi-scan
_exptl_absorpt_process_details
;
CrysAlisPro 1.171.42.89a (Rigaku Oxford Diffraction, 2023)
Empirical absorption correction using spherical harmonics,
implemented in SCALE3 ABSPACK scaling algorithm.
;
_exptl_crystal_density_diffrn 1.209
_exptl_crystal_description block
_exptl_crystal_F_000 700
_refine_diff_density_max 0.458
_refine_diff_density_min -0.351
_refine_diff_density_rms 0.057
_refine_ls_extinction_method none
_refine_ls_goodness_of_fit_ref 1.049
_refine_ls_hydrogen_treatment constr
_refine_ls_matrix_type full
_refine_ls_number_parameters 229
_refine_ls_number_reflns 3795
_refine_ls_number_restraints 1
_refine_ls_restrained_S_all 1.084
_refine_ls_R_factor_all 0.0814
_refine_ls_R_factor_gt 0.0753
_refine_ls_shift/su_max 0.000
_refine_ls_shift/su_mean 0.000
_refine_ls_structure_factor_coef Fsqd
_refine_ls_weighting_details 'w=1/[\s^2^(Fo^2^)+(0.1467P)^2^+0.5198P] where P=(Fo^2^+2Fc^2^)/3'
_refine_ls_weighting_scheme calc
_refine_ls_wR_factor_gt 0.2299
_refine_ls_wR_factor_ref 0.2377
_reflns_Friedel_coverage 0.000
_reflns_number_gt 3227
_reflns_number_total 3795
_reflns_threshold_expression 'I > 2\s(I)'
_cod_data_source_file d5cc05860k2.cif
_cod_data_source_block pcrpsm-369
_cod_database_code 7135238
_shelx_shelxl_version_number 2016/6
_chemical_oxdiff_formula 'C H N O'
_shelx_space_group_comment
;
The symmetry employed for this shelxl refinement is uniquely defined
by the following loop, which should always be used as a source of
symmetry information in preference to the above space-group names.
They are only intended as comments.
;
_reflns_odcompleteness_completeness 99.71
_reflns_odcompleteness_iscentric 1
_reflns_odcompleteness_theta 68.13
_olex2_refinement_description
;
1. Restrained distances
 C14-C15
 1.7 with sigma of 0.02
2.a Secondary CH2 refined with riding coordinates:
 C14(H14A,H14B)
2.b Aromatic/amide H refined with riding coordinates:
 C9(H9), C7(H7), C8(H8), C13(H13), C18(H18), C22(H22), C21(H21), C20(H20),
 C19(H19)
2.c Idealised Me refined as rotating group:
 C4(H4A,H4B,H4C), C5(H5A,H5B,H5C), C15(H15A,H15B,H15C)
;
_olex2_submission_special_instructions 'No special instructions were received'
_oxdiff_exptl_absorpt_empirical_details
;
Empirical correction (ABSPACK) includes:
- Absorption correction using spherical harmonics
- Frame scaling
;
_oxdiff_exptl_absorpt_empirical_full_max 1.922
_oxdiff_exptl_absorpt_empirical_full_min 0.471

loop_
_space_group_symop_operation_xyz
'x, y, z'
'-x, y+1/2, -z+1/2'
'-x, -y, -z'
'x, -y-1/2, z-1/2'

loop_
_atom_site_label
_atom_site_type_symbol
_atom_site_fract_x
_atom_site_fract_y
_atom_site_fract_z
_atom_site_U_iso_or_equiv
_atom_site_adp_type
_atom_site_occupancy
_atom_site_site_symmetry_order
_atom_site_calc_flag
_atom_site_refinement_flags_posn
_atom_site_refinement_flags_adp
_atom_site_refinement_flags_occupancy
_atom_site_disorder_assembly
_atom_site_disorder_group
O1 O 0.75266(19) 0.29386(5) 0.5230(3) 0.0638(4) Uani 1 1 d . . . . .
N1 N 0.2755(2) 0.23098(5) 0.3365(2) 0.0509(4) Uani 1 1 d . . . . .
O2 O 0.3384(3) 0.43773(6) 0.2364(4) 0.0934(7) Uani 1 1 d . . . . .
C2 C 0.4686(2) 0.28154(6) 0.4119(3) 0.0456(4) Uani 1 1 d . . . . .
C11 C 0.3164(2) 0.30131(6) 0.3557(3) 0.0455(4) Uani 1 1 d . . . . .
C1 C 0.6129(2) 0.30754(6) 0.4707(3) 0.0465(4) Uani 1 1 d . . . . .
C16 C 0.5806(2) 0.35488(6) 0.4637(3) 0.0479(5) Uani 1 1 d . . . . .
C6 C 0.1948(3) 0.27026(7) 0.3085(3) 0.0503(5) Uani 1 1 d . . . . .
C12 C 0.4269(2) 0.37221(6) 0.4112(3) 0.0488(5) Uani 1 1 d . . . . .
C10 C 0.2841(2) 0.34497(6) 0.3504(3) 0.0476(5) Uani 1 1 d . . . . .
C3 C 0.4385(3) 0.23746(6) 0.3983(3) 0.0489(5) Uani 1 1 d . . . . .
C17 C 0.7258(3) 0.38286(7) 0.5165(3) 0.0528(5) Uani 1 1 d . . . . .
C9 C 0.1206(3) 0.35657(8) 0.2928(3) 0.0568(5) Uani 1 1 d . . . . .
H9 H 0.091996 0.385292 0.286047 0.068 Uiso 1 1 calc R U . . .
C7 C 0.0337(3) 0.28174(8) 0.2520(3) 0.0608(6) Uani 1 1 d . . . . .
H7 H -0.048590 0.261417 0.219782 0.073 Uiso 1 1 calc R U . . .
C8 C 0.0005(3) 0.32537(9) 0.2457(4) 0.0637(6) Uani 1 1 d . . . . .
H8 H -0.107096 0.334042 0.208099 0.076 Uiso 1 1 calc R U . . .
C4 C 0.5574(3) 0.20191(8) 0.4429(3) 0.0623(6) Uani 1 1 d . . . . .
H4A H 0.564295 0.188683 0.568787 0.093 Uiso 1 1 calc R U . . .
H4B H 0.661877 0.212861 0.452946 0.093 Uiso 1 1 calc R U . . .
H4C H 0.522831 0.181166 0.335932 0.093 Uiso 1 1 calc R U . . .
C13 C 0.4009(3) 0.41921(8) 0.4282(4) 0.0670(6) Uani 1 1 d . . . . .
H13 H 0.423253 0.433937 0.549672 0.080 Uiso 1 1 calc R U . . .
C5 C 0.1920(3) 0.19014(8) 0.3075(3) 0.0631(6) Uani 1 1 d . . . . .
H5A H 0.201674 0.178275 0.437055 0.095 Uiso 1 1 calc R U . . .
H5B H 0.239653 0.170946 0.237622 0.095 Uiso 1 1 calc R U . . .
H5C H 0.079432 0.194221 0.228827 0.095 Uiso 1 1 calc R U . . .
C18 C 0.7446(3) 0.41217(8) 0.3779(4) 0.0648(6) Uani 1 1 d . . . . .
H18 H 0.666000 0.414213 0.249460 0.078 Uiso 1 1 calc R U . . .
C22 C 0.8491(3) 0.38027(8) 0.7061(4) 0.0626(6) Uani 1 1 d . . . . .
H22 H 0.840466 0.360519 0.800660 0.075 Uiso 1 1 calc R U . . .
C21 C 0.9836(3) 0.40660(9) 0.7553(5) 0.0743(7) Uani 1 1 d . . . . .
H21 H 1.064116 0.404664 0.882343 0.089 Uiso 1 1 calc R U . . .
C20 C 0.9980(4) 0.43578(9) 0.6153(5) 0.0803(8) Uani 1 1 d . . . . .
H20 H 1.088141 0.453581 0.647911 0.096 Uiso 1 1 calc R U . . .
C19 C 0.8803(4) 0.43840(9) 0.4303(5) 0.0775(8) Uani 1 1 d . . . . .
H19 H 0.890586 0.458144 0.336676 0.093 Uiso 1 1 calc R U . . .
C14 C 0.3075(9) 0.48199(13) 0.2529(8) 0.161(2) Uani 1 1 d D . . . .
H14A H 0.217424 0.484925 0.301606 0.194 Uiso 1 1 calc R U . . .
H14B H 0.402016 0.494861 0.352702 0.194 Uiso 1 1 calc R U . . .
C15 C 0.2717(10) 0.50394(16) 0.0732(10) 0.185(3) Uani 1 1 d D . . . .
H15A H 0.365575 0.504509 0.033094 0.277 Uiso 1 1 calc R U . . .
H15B H 0.240560 0.532657 0.090751 0.277 Uiso 1 1 calc R U . . .
H15C H 0.184105 0.489976 -0.029746 0.277 Uiso 1 1 calc R U . . .

loop_
_atom_site_aniso_label
_atom_site_aniso_U_11
_atom_site_aniso_U_22
_atom_site_aniso_U_33
_atom_site_aniso_U_23
_atom_site_aniso_U_13
_atom_site_aniso_U_12
O1 0.0526(9) 0.0529(9) 0.0848(11) 0.0032(8) 0.0224(8) 0.0060(6)
N1 0.0634(10) 0.0481(9) 0.0424(8) -0.0030(6) 0.0198(7) -0.0081(7)
O2 0.1044(16) 0.0565(11) 0.1052(15) 0.0197(10) 0.0184(12) 0.0121(10)
C2 0.0567(11) 0.0451(10) 0.0370(8) 0.0008(7) 0.0188(8) 0.0008(8)
C11 0.0510(10) 0.0482(10) 0.0384(9) -0.0017(7) 0.0169(7) -0.0022(8)
C1 0.0509(10) 0.0475(10) 0.0424(9) 0.0021(7) 0.0178(8) 0.0016(8)
C16 0.0538(10) 0.0459(10) 0.0444(9) 0.0000(7) 0.0174(8) 0.0002(8)
C6 0.0588(11) 0.0530(11) 0.0403(9) -0.0026(8) 0.0184(8) -0.0066(9)
C12 0.0545(11) 0.0447(10) 0.0469(10) -0.0002(7) 0.0173(8) 0.0017(8)
C10 0.0523(11) 0.0492(11) 0.0417(9) -0.0008(7) 0.0166(8) 0.0011(8)
C3 0.0644(12) 0.0483(10) 0.0363(8) -0.0011(7) 0.0203(8) -0.0025(8)
C17 0.0545(11) 0.0458(10) 0.0585(11) -0.0019(8) 0.0203(9) 0.0012(8)
C9 0.0552(11) 0.0582(13) 0.0556(11) -0.0018(9) 0.0173(9) 0.0063(9)
C7 0.0553(12) 0.0698(14) 0.0556(11) -0.0043(10) 0.0170(9) -0.0113(10)
C8 0.0487(11) 0.0763(16) 0.0635(13) -0.0026(11) 0.0162(9) 0.0013(10)
C4 0.0841(16) 0.0487(11) 0.0546(11) 0.0019(9) 0.0248(11) 0.0086(10)
C13 0.0665(14) 0.0468(12) 0.0828(16) -0.0069(11) 0.0195(12) 0.0044(10)
C5 0.0835(16) 0.0533(12) 0.0546(11) -0.0070(9) 0.0266(11) -0.0177(11)
C18 0.0673(14) 0.0566(13) 0.0709(14) 0.0076(10) 0.0244(11) -0.0006(10)
C22 0.0598(13) 0.0564(13) 0.0642(13) -0.0012(10) 0.0120(10) -0.0037(10)
C21 0.0621(14) 0.0631(15) 0.0880(17) -0.0133(13) 0.0136(12) -0.0060(11)
C20 0.0684(16) 0.0561(14) 0.119(2) -0.0171(14) 0.0362(16) -0.0144(12)
C19 0.0836(18) 0.0548(14) 0.105(2) 0.0067(13) 0.0461(16) -0.0073(12)
C14 0.226(6) 0.057(2) 0.160(4) 0.015(2) 0.014(4) 0.025(3)
C15 0.263(8) 0.074(3) 0.192(6) 0.032(3) 0.047(6) 0.034(4)

loop_
_atom_type_symbol
_atom_type_description
_atom_type_scat_dispersion_real
_atom_type_scat_dispersion_imag
_atom_type_scat_source
C C 0.0181 0.0091 'International Tables Vol C Tables 4.2.6.8 and 6.1.1.4'
H H 0.0000 0.0000 'International Tables Vol C Tables 4.2.6.8 and 6.1.1.4'
N N 0.0311 0.0180 'International Tables Vol C Tables 4.2.6.8 and 6.1.1.4'
O O 0.0492 0.0322 'International Tables Vol C Tables 4.2.6.8 and 6.1.1.4'

loop_
_geom_angle_atom_site_label_1
_geom_angle_atom_site_label_2
_geom_angle_atom_site_label_3
_geom_angle
_geom_angle_site_symmetry_1
_geom_angle_site_symmetry_3
_geom_angle_publ_flag
C6 N1 C5 123.2(2) . . ?
C3 N1 C6 109.89(17) . . ?
C3 N1 C5 126.9(2) . . ?
C13 O2 C14 110.3(3) . . ?
C11 C2 C1 119.40(18) . . ?
C11 C2 C3 106.05(18) . . ?
C3 C2 C1 134.54(19) . . ?
C6 C11 C2 109.68(18) . . ?
C10 C11 C2 127.34(18) . . ?
C10 C11 C6 122.96(19) . . ?
O1 C1 C2 125.25(19) . . ?
O1 C1 C16 120.62(18) . . ?
C2 C1 C16 114.13(16) . . ?
C12 C16 C1 123.40(18) . . ?
C12 C16 C17 120.72(19) . . ?
C17 C16 C1 115.88(17) . . ?
C11 C6 N1 105.64(18) . . ?
C7 C6 N1 133.6(2) . . ?
C7 C6 C11 120.8(2) . . ?
C16 C12 C10 120.85(19) . . ?
C16 C12 C13 121.72(19) . . ?
C10 C12 C13 117.29(18) . . ?
C11 C10 C12 114.84(17) . . ?
C11 C10 C9 116.20(19) . . ?
C9 C10 C12 128.9(2) . . ?
N1 C3 C2 108.74(18) . . ?
N1 C3 C4 122.83(19) . . ?
C2 C3 C4 128.4(2) . . ?
C18 C17 C16 121.0(2) . . ?
C18 C17 C22 117.8(2) . . ?
C22 C17 C16 121.2(2) . . ?
C10 C9 H9 119.8 . . ?
C8 C9 C10 120.3(2) . . ?
C8 C9 H9 119.8 . . ?
C6 C7 H7 121.7 . . ?
C6 C7 C8 116.5(2) . . ?
C8 C7 H7 121.7 . . ?
C9 C8 C7 123.2(2) . . ?
C9 C8 H8 118.4 . . ?
C7 C8 H8 118.4 . . ?
C3 C4 H4A 109.5 . . ?
C3 C4 H4B 109.5 . . ?
C3 C4 H4C 109.5 . . ?
H4A C4 H4B 109.5 . . ?
H4A C4 H4C 109.5 . . ?
H4B C4 H4C 109.5 . . ?
O2 C13 C12 110.5(2) . . ?
O2 C13 H13 124.7 . . ?
C12 C13 H13 124.7 . . ?
N1 C5 H5A 109.5 . . ?
N1 C5 H5B 109.5 . . ?
N1 C5 H5C 109.5 . . ?
H5A C5 H5B 109.5 . . ?
H5A C5 H5C 109.5 . . ?
H5B C5 H5C 109.5 . . ?
C17 C18 H18 119.8 . . ?
C19 C18 C17 120.3(2) . . ?
C19 C18 H18 119.8 . . ?
C17 C22 H22 119.5 . . ?
C21 C22 C17 121.1(2) . . ?
C21 C22 H22 119.5 . . ?
C22 C21 H21 120.1 . . ?
C20 C21 C22 119.9(3) . . ?
C20 C21 H21 120.1 . . ?
C21 C20 H20 120.1 . . ?
C19 C20 C21 119.8(3) . . ?
C19 C20 H20 120.1 . . ?
C18 C19 H19 119.4 . . ?
C20 C19 C18 121.2(3) . . ?
C20 C19 H19 119.4 . . ?
O2 C14 H14A 108.9 . . ?
O2 C14 H14B 108.9 . . ?
H14A C14 H14B 107.7 . . ?
C15 C14 O2 113.6(5) . . ?
C15 C14 H14A 108.9 . . ?
C15 C14 H14B 108.9 . . ?
C14 C15 H15A 109.5 . . ?
C14 C15 H15B 109.5 . . ?
C14 C15 H15C 109.5 . . ?
H15A C15 H15B 109.5 . . ?
H15A C15 H15C 109.5 . . ?
H15B C15 H15C 109.5 . . ?

loop_
_geom_bond_atom_site_label_1
_geom_bond_atom_site_label_2
_geom_bond_distance
_geom_bond_site_symmetry_2
_geom_bond_publ_flag
O1 C1 1.231(2) . ?
N1 C6 1.398(3) . ?
N1 C3 1.361(3) . ?
N1 C5 1.453(3) . ?
O2 C13 1.395(3) . ?
O2 C14 1.424(5) . ?
C2 C11 1.401(3) . ?
C2 C1 1.442(3) . ?
C2 C3 1.402(3) . ?
C11 C6 1.397(3) . ?
C11 C10 1.394(3) . ?
C1 C16 1.506(3) . ?
C16 C12 1.382(3) . ?
C16 C17 1.485(3) . ?
C6 C7 1.380(3) . ?
C12 C10 1.454(3) . ?
C12 C13 1.500(3) . ?
C10 C9 1.399(3) . ?
C3 C4 1.484(3) . ?
C17 C18 1.390(3) . ?
C17 C22 1.400(3) . ?
C9 H9 0.9300 . ?
C9 C8 1.391(3) . ?
C7 H7 0.9300 . ?
C7 C8 1.394(4) . ?
C8 H8 0.9300 . ?
C4 H4A 0.9600 . ?
C4 H4B 0.9600 . ?
C4 H4C 0.9600 . ?
C13 H13 0.9300 . ?
C5 H5A 0.9600 . ?
C5 H5B 0.9600 . ?
C5 H5C 0.9600 . ?
C18 H18 0.9300 . ?
C18 C19 1.388(4) . ?
C22 H22 0.9300 . ?
C22 C21 1.383(3) . ?
C21 H21 0.9300 . ?
C21 C20 1.381(4) . ?
C20 H20 0.9300 . ?
C20 C19 1.356(5) . ?
C19 H19 0.9300 . ?
C14 H14A 0.9700 . ?
C14 H14B 0.9700 . ?
C14 C15 1.376(7) . ?
C15 H15A 0.9600 . ?
C15 H15B 0.9600 . ?
C15 H15C 0.9600 . ?

loop_
_geom_torsion_atom_site_label_1
_geom_torsion_atom_site_label_2
_geom_torsion_atom_site_label_3
_geom_torsion_atom_site_label_4
_geom_torsion
_geom_torsion_site_symmetry_1
_geom_torsion_site_symmetry_2
_geom_torsion_site_symmetry_3
_geom_torsion_site_symmetry_4
_geom_torsion_publ_flag
O1 C1 C16 C12 -178.32(19) . . . . ?
O1 C1 C16 C17 1.9(3) . . . . ?
N1 C6 C7 C8 178.4(2) . . . . ?
C2 C11 C6 N1 -0.1(2) . . . . ?
C2 C11 C6 C7 178.83(17) . . . . ?
C2 C11 C10 C12 -0.1(3) . . . . ?
C2 C11 C10 C9 -178.60(17) . . . . ?
C2 C1 C16 C12 1.7(2) . . . . ?
C2 C1 C16 C17 -178.03(16) . . . . ?
C11 C2 C1 O1 179.93(18) . . . . ?
C11 C2 C1 C16 -0.1(2) . . . . ?
C11 C2 C3 N1 0.06(19) . . . . ?
C11 C2 C3 C4 -179.37(18) . . . . ?
C11 C6 C7 C8 -0.2(3) . . . . ?
C11 C10 C9 C8 0.3(3) . . . . ?
C1 C2 C11 C6 -178.96(15) . . . . ?
C1 C2 C11 C10 -0.6(3) . . . . ?
C1 C2 C3 N1 178.83(18) . . . . ?
C1 C2 C3 C4 -0.6(3) . . . . ?
C1 C16 C12 C10 -2.6(3) . . . . ?
C1 C16 C12 C13 173.11(19) . . . . ?
C1 C16 C17 C18 119.6(2) . . . . ?
C1 C16 C17 C22 -59.6(3) . . . . ?
C16 C12 C10 C11 1.7(3) . . . . ?
C16 C12 C10 C9 179.96(19) . . . . ?
C16 C12 C13 O2 108.9(2) . . . . ?
C16 C17 C18 C19 179.4(2) . . . . ?
C16 C17 C22 C21 -179.5(2) . . . . ?
C6 N1 C3 C2 -0.1(2) . . . . ?
C6 N1 C3 C4 179.34(17) . . . . ?
C6 C11 C10 C12 177.99(16) . . . . ?
C6 C11 C10 C9 -0.5(3) . . . . ?
C6 C7 C8 C9 0.0(3) . . . . ?
C12 C16 C17 C18 -60.2(3) . . . . ?
C12 C16 C17 C22 120.6(2) . . . . ?
C12 C10 C9 C8 -177.90(19) . . . . ?
C10 C11 C6 N1 -178.51(16) . . . . ?
C10 C11 C6 C7 0.4(3) . . . . ?
C10 C12 C13 O2 -75.3(3) . . . . ?
C10 C9 C8 C7 -0.1(3) . . . . ?
C3 N1 C6 C11 0.1(2) . . . . ?
C3 N1 C6 C7 -178.6(2) . . . . ?
C3 C2 C11 C6 0.03(19) . . . . ?
C3 C2 C11 C10 178.35(18) . . . . ?
C3 C2 C1 O1 1.3(3) . . . . ?
C3 C2 C1 C16 -178.75(19) . . . . ?
C17 C16 C12 C10 177.14(17) . . . . ?
C17 C16 C12 C13 -7.2(3) . . . . ?
C17 C18 C19 C20 0.9(4) . . . . ?
C17 C22 C21 C20 -0.5(4) . . . . ?
C13 O2 C14 C15 169.7(5) . . . . ?
C13 C12 C10 C11 -174.17(18) . . . . ?
C13 C12 C10 C9 4.1(3) . . . . ?
C5 N1 C6 C11 178.47(16) . . . . ?
C5 N1 C6 C7 -0.3(3) . . . . ?
C5 N1 C3 C2 -178.38(17) . . . . ?
C5 N1 C3 C4 1.1(3) . . . . ?
C18 C17 C22 C21 1.3(4) . . . . ?
C22 C17 C18 C19 -1.4(4) . . . . ?
C22 C21 C20 C19 -0.1(4) . . . . ?
C21 C20 C19 C18 -0.1(4) . . . . ?
C14 O2 C13 C12 177.6(4) . . . . ?
